data_1574862
loop_
_publ_author_name
'Zhang, Jing-Dong'
'Jie, Jia-Long'
'Yan, Shu-Yi'
'Zhang, Hui'
'Chen, Jia-Meng'
'Wu, Jiang-Cheng'
'Qin, Lu-Yang'
'Liu, Guang-Jian'
'Su, Hong-Mei'
'Xing, Guo-Wen'

_publ_section_title
;
 Single electron/energy transfer photocatalysis:
 &#x3b1;-/&#x3b2;-switchable synthesis of 3-deoxy-d-manno-oct-2-ulosonic
 acid <i>O</i>-glycosides.
;
_journal_issue 28
_journal_name_full 'Chemical science'
_journal_page_first 13070
_journal_page_last 13081
_journal_paper_doi 10.1039/d5sc02980e
_journal_volume 16
_journal_year 2025
_chemical_absolute_configuration syn
_chemical_formula_moiety 'C46 H56 O17'
_chemical_formula_sum 'C46 H56 O17'
_chemical_formula_weight 880.90
_space_group_crystal_system monoclinic
_space_group_IT_number 4
_space_group_name_Hall 'P 2yb'
_space_group_name_H-M_alt 'P 1 21 1'
_atom_sites_solution_hydrogens geom
_audit_creation_date 2023-09-14
_audit_creation_method
;
Olex2 1.2
(compiled 2018.05.29 svn.r3508 for OlexSys, GUI svn.r5506)
;
_audit_update_record
;
2024-09-18 deposited with the CCDC.	2025-06-11 downloaded from the CCDC.
;
_cell_angle_alpha 90
_cell_angle_beta 99.8007(19)
_cell_angle_gamma 90
_cell_formula_units_Z 2
_cell_length_a 11.0048(2)
_cell_length_b 9.98913(19)
_cell_length_c 20.5935(4)
_cell_measurement_reflns_used 10340
_cell_measurement_temperature 99.99(10)
_cell_measurement_theta_max 75.5230
_cell_measurement_theta_min 4.0630
_cell_volume 2230.77(7)
_computing_cell_refinement 'CrysAlisPro 1.171.42.85a (Rigaku OD, 2023)'
_computing_data_collection 'CrysAlisPro 1.171.42.85a (Rigaku OD, 2023)'
_computing_data_reduction 'CrysAlisPro 1.171.42.85a (Rigaku OD, 2023)'
_computing_molecular_graphics 'Olex2 (Dolomanov et al., 2009)'
_computing_publication_material 'Olex2 (Dolomanov et al., 2009)'
_computing_structure_refinement 'ShelXL (Sheldrick, 2015)'
_computing_structure_solution 'SHELXT 2014/5 (Sheldrick, 2014)'
_diffrn_ambient_environment N~2~
_diffrn_ambient_temperature 99.99(10)
_diffrn_detector 'Hybrid Pixel Array Detector'
_diffrn_detector_area_resol_mean 10.0000
_diffrn_detector_type HyPix
_diffrn_measured_fraction_theta_full 0.999
_diffrn_measured_fraction_theta_max 0.963
_diffrn_measurement_details
;
List of Runs (angles in degrees, time in seconds):

  # Type    Start    End  Width  t~exp~   \w     \q     \k     \f   Frames
#--------------------------------------------------------------------------
  1  \w    -25.00   0.00   0.50    0.05    --  -46.80  24.00 166.00   50
  2  \w    -40.00  25.00   0.50    0.05    --  -46.80  37.00 -60.00  130
  3  \w     37.00 113.00   0.50    0.05    --  104.75-125.00 -30.00  152
  4  \w     39.00  72.00   0.50    0.05    --  104.75 -61.00-150.00   66
  5  \w     37.00  73.00   0.50    0.05    --  104.75 -61.00 -30.00   72
  6  \w     38.00  69.00   0.50    0.05    --  104.75 -61.00   0.00   62
  7  \w     32.00  57.00   0.50    0.05    --  104.75 -61.00  30.00   50
  8  \w    -27.00  23.00   0.50    0.05    --   46.80 -19.00-150.00  100
  9  \w    -22.00   3.00   0.50    0.05    --   46.80 -24.00   2.00   50
 10  \w     48.00  73.00   0.50    0.05    --  104.75 -61.00  60.00   50
 11  \w     42.00  67.00   0.50    0.05    --  104.75 -61.00  90.00   50
 12  \w     43.00  96.00   0.50    0.05    --  104.75 -77.00 150.00  106
 13  \w     91.00 176.00   0.50    0.05    --  104.75  15.00 120.00  170
 14  \w     98.00 124.00   0.50    0.05    --  104.75  24.00 166.00   52
 15  \w     35.00 104.00   0.50    0.05    --   46.80  24.00 166.00  138
 16  \w    -68.00 -30.00   0.50    0.05    -- -102.00  61.00   0.00   76
 17  \w    -69.00 -33.00   0.50    0.05    -- -102.00  61.00 -30.00   72
 18  \w    -76.00 -31.00   0.50    0.05    -- -102.00  77.00 -90.00   90
 19  \w    -67.00 -29.00   0.50    0.05    -- -102.00  61.00-120.00   76
 20  \w   -121.00 -51.00   0.50    0.05    --  -46.80 -24.00   2.00  140
 21  \w   -174.00 -98.00   0.50    0.05    -- -102.00 -24.00   2.00  152
 22  \w   -162.00-136.00   0.50    0.05    -- -102.00 -61.00 -90.00   52
 23  \w   -135.00 -85.00   0.50    0.05    -- -102.00 -61.00 -90.00  100
 24  \w   -116.00 -91.00   0.50    0.05    --  -46.80-125.00-180.00   50
;
_diffrn_measurement_device 'four-circle diffractometer'
_diffrn_measurement_device_type 'XtaLAB Synergy R, DW system, HyPix'
_diffrn_measurement_method '\w scans'
_diffrn_orient_matrix_type 'CrysAlisPro convention (1999,Acta A55,543-557)'
_diffrn_orient_matrix_UB_11 -0.1410706000
_diffrn_orient_matrix_UB_12 -0.0045226000
_diffrn_orient_matrix_UB_13 -0.0042203000
_diffrn_orient_matrix_UB_21 0.0168463000
_diffrn_orient_matrix_UB_22 -0.0492608000
_diffrn_orient_matrix_UB_23 0.0718783000
_diffrn_orient_matrix_UB_31 0.0013096000
_diffrn_orient_matrix_UB_32 0.1460628000
_diffrn_orient_matrix_UB_33 0.0240616000
_diffrn_radiation_monochromator mirror
_diffrn_radiation_probe x-ray
_diffrn_radiation_type CuK\a
_diffrn_radiation_wavelength 1.54184
_diffrn_reflns_av_R_equivalents 0.0374
_diffrn_reflns_av_unetI/netI 0.0391
_diffrn_reflns_Laue_measured_fraction_full 0.999
_diffrn_reflns_Laue_measured_fraction_max 0.963
_diffrn_reflns_limit_h_max 13
_diffrn_reflns_limit_h_min -13
_diffrn_reflns_limit_k_max 12
_diffrn_reflns_limit_k_min -11
_diffrn_reflns_limit_l_max 25
_diffrn_reflns_limit_l_min -25
_diffrn_reflns_number 16000
_diffrn_reflns_point_group_measured_fraction_full 0.766
_diffrn_reflns_point_group_measured_fraction_max 0.722
_diffrn_reflns_theta_full 67.684
_diffrn_reflns_theta_max 76.378
_diffrn_reflns_theta_min 4.077
_diffrn_source 'Rotating-anode X-ray tube'
_diffrn_source_type 'Rigaku (Cu) X-ray Source'
_exptl_absorpt_coefficient_mu 0.837
_exptl_absorpt_correction_T_max 1.00000
_exptl_absorpt_correction_T_min 0.89611
_exptl_absorpt_correction_type multi-scan
_exptl_absorpt_process_details
;
CrysAlisPro 1.171.42.85a (Rigaku Oxford Diffraction, 2023)
Empirical absorption correction using spherical harmonics,
implemented in SCALE3 ABSPACK scaling algorithm.
;
_exptl_crystal_colour colourless
_exptl_crystal_colour_primary colourless
_exptl_crystal_density_diffrn 1.311
_exptl_crystal_description block
_exptl_crystal_F_000 936
_exptl_crystal_size_max 0.2
_exptl_crystal_size_mid 0.2
_exptl_crystal_size_min 0.2
_refine_diff_density_max 0.818
_refine_diff_density_min -0.431
_refine_diff_density_rms 0.052
_refine_ls_abs_structure_details
;
 Flack x determined using 1619 quotients [(I+)-(I-)]/[(I+)+(I-)]
 (Parsons, Flack and Wagner, Acta Cryst. B69 (2013) 249-259).
;
_refine_ls_abs_structure_Flack 0.11(11)
_refine_ls_extinction_coef 0.0010(3)
_refine_ls_extinction_expression Fc^*^=kFc[1+0.001xFc^2^\l^3^/sin(2\q)]^-1/4^
_refine_ls_extinction_method 'SHELXL-2014/7 (Sheldrick 2014'
_refine_ls_goodness_of_fit_ref 1.051
_refine_ls_hydrogen_treatment constr
_refine_ls_matrix_type full
_refine_ls_number_parameters 575
_refine_ls_number_reflns 6750
_refine_ls_number_restraints 22
_refine_ls_restrained_S_all 1.084
_refine_ls_R_factor_all 0.0548
_refine_ls_R_factor_gt 0.0491
_refine_ls_shift/su_max 0.001
_refine_ls_shift/su_mean 0.000
_refine_ls_structure_factor_coef Fsqd
_refine_ls_weighting_details 'w=1/[\s^2^(Fo^2^)+(0.0869P)^2^+0.5831P] where P=(Fo^2^+2Fc^2^)/3'
_refine_ls_weighting_scheme calc
_refine_ls_wR_factor_gt 0.1348
_refine_ls_wR_factor_ref 0.1408
_reflns_Friedel_coverage 0.415
_reflns_Friedel_fraction_full 0.502
_reflns_Friedel_fraction_max 0.450
_reflns_number_gt 6036
_reflns_number_total 6750
_reflns_threshold_expression 'I > 2\s(I)'
_cod_data_source_file d5sc02980e2.cif
_cod_data_source_block 20230914b_auto
_cod_depositor_comments 'Adding full bibliography for 1574862--1574863.cif.'
_cod_original_cell_volume 2230.76(8)
_cod_database_code 1574862
_shelx_shelxl_version_number 2014/7
_chemical_oxdiff_formula C1H1O1
_shelx_space_group_comment
;
The symmetry employed for this shelxl refinement is uniquely defined
by the following loop, which should always be used as a source of
symmetry information in preference to the above space-group names.
They are only intended as comments.
;
_shelx_estimated_absorpt_t_max 0.850
_shelx_estimated_absorpt_t_min 0.850
_diffrn_oxdiff_digest_frames
;
01f1099eeb649a1a11f5740e03969b0bae00050858b
;
_reflns_odcompleteness_completeness 99.95
_reflns_odcompleteness_iscentric 1
_reflns_odcompleteness_theta 66.97
_olex2_refinement_description
;
1. Fixed Uiso
 At 1.2 times of:
  All C(H) groups, All C(H,H) groups
 At 1.5 times of:
  All C(H,H,H) groups
2. Restrained distances
 C29-C28 = C30-C29 = C28-C27
 1.38 with sigma of 0.01
3. Uiso/Uaniso restraints and constraints
Uanis(C29) \\sim Ueq, Uanis(C30) \\sim Ueq, Uanis(C28) \\sim Ueq: with sigma of
0.005 and sigma for terminal atoms of 0.01
4.a Ternary CH refined with riding coordinates:
 C4(H4), C5(H5), C6(H6), C7(H7), C20(H20), C21(H21), C22(H22), C23(H23),
 C24(H24)
4.b Secondary CH2 refined with riding coordinates:
 C3(H3A,H3B), C8(H8A,H8B), C9(H9A,H9B), C19(H19A,H19B), C25(H25A,H25B),
 C32(H32A,H32B), C39(H39A,H39B)
4.c Aromatic/amide H refined with riding coordinates:
 C27(H27), C28(H28), C29(H29), C30(H30), C31(H31), C34(H34), C35(H35),
 C36(H36), C37(H37), C38(H38), C41(H41), C42(H42), C43(H43), C44(H44), C45(H45)
4.d Idealised Me refined as rotating group:
 C10(H10A,H10B,H10C), C12(H12A,H12B,H12C), C14(H14A,H14B,H14C), C16(H16A,H16B,
 H16C), C18(H18A,H18B,H18C), C46(H46A,H46B,H46C)
;
_olex2_submission_special_instructions 'No special instructions were received'
_oxdiff_exptl_absorpt_empirical_details
;
Empirical correction (ABSPACK) includes:
- Absorption correction using spherical harmonics
- Frame scaling
;
_oxdiff_exptl_absorpt_empirical_full_max 1.458
_oxdiff_exptl_absorpt_empirical_full_min 0.833

loop_
_space_group_symop_operation_xyz
'x, y, z'
'-x, y+1/2, -z'

loop_
_atom_site_label
_atom_site_type_symbol
_atom_site_fract_x
_atom_site_fract_y
_atom_site_fract_z
_atom_site_U_iso_or_equiv
_atom_site_adp_type
_atom_site_occupancy
_atom_site_site_symmetry_order
_atom_site_calc_flag
_atom_site_refinement_flags_posn
_atom_site_refinement_flags_adp
_atom_site_refinement_flags_occupancy
_atom_site_disorder_assembly
_atom_site_disorder_group
C1 C 0.8486(3) 0.2680(5) 0.20572(17) 0.0329(8) Uani 1 1 d . . . . .
C2 C 0.7900(3) 0.3994(4) 0.17544(16) 0.0262(7) Uani 1 1 d . . . . .
C3 C 0.8657(3) 0.4645(4) 0.12859(16) 0.0267(7) Uani 1 1 d . . . . .
H3A H 0.9428 0.5015 0.1540 0.032 Uiso 1 1 calc R . . . .
H3B H 0.8880 0.3965 0.0977 0.032 Uiso 1 1 calc R . . . .
C4 C 0.7919(3) 0.5756(4) 0.09020(16) 0.0258(7) Uani 1 1 d . . . . .
H4 H 0.7775 0.6488 0.1211 0.031 Uiso 1 1 calc R . . . .
C5 C 0.6696(3) 0.5242(4) 0.05488(16) 0.0237(7) Uani 1 1 d . . . . .
H5 H 0.6203 0.5985 0.0308 0.028 Uiso 1 1 calc R . . . .
C6 C 0.5999(3) 0.4611(4) 0.10496(15) 0.0231(7) Uani 1 1 d . . . . .
H6 H 0.5777 0.5315 0.1354 0.028 Uiso 1 1 calc R . . . .
C7 C 0.4834(3) 0.3899(4) 0.07098(15) 0.0243(7) Uani 1 1 d . . . . .
H7 H 0.5075 0.3175 0.0421 0.029 Uiso 1 1 calc R . . . .
C8 C 0.4042(3) 0.3297(4) 0.11654(17) 0.0276(7) Uani 1 1 d . . . . .
H8A H 0.3307 0.2876 0.0900 0.033 Uiso 1 1 calc R . . . .
H8B H 0.4514 0.2589 0.1435 0.033 Uiso 1 1 calc R . . . .
C9 C 1.0174(6) 0.1162(7) 0.2110(3) 0.0701(17) Uani 1 1 d . . . . .
H9A H 0.9615 0.0386 0.2005 0.084 Uiso 1 1 calc R . . . .
H9B H 1.0444 0.1200 0.2593 0.084 Uiso 1 1 calc R . . . .
C10 C 1.1246(6) 0.1036(9) 0.1775(4) 0.088(2) Uani 1 1 d . . . . .
H10A H 1.0974 0.1099 0.1298 0.131 Uiso 1 1 calc GR . . . .
H10B H 1.1644 0.0168 0.1883 0.131 Uiso 1 1 calc GR . . . .
H10C H 1.1833 0.1756 0.1921 0.131 Uiso 1 1 calc GR . . . .
C11 C 0.9408(3) 0.7267(5) 0.0619(2) 0.0383(9) Uani 1 1 d . . . . .
C12 C 1.0031(4) 0.7709(6) 0.0058(2) 0.0526(13) Uani 1 1 d . . . . .
H12A H 1.0540 0.6976 -0.0064 0.079 Uiso 1 1 calc GR . . . .
H12B H 1.0553 0.8488 0.0195 0.079 Uiso 1 1 calc GR . . . .
H12C H 0.9404 0.7949 -0.0322 0.079 Uiso 1 1 calc GR . . . .
C13 C 0.6466(3) 0.4388(4) -0.05544(16) 0.0289(8) Uani 1 1 d . . . . .
C14 C 0.6730(4) 0.3183(5) -0.09490(19) 0.0421(10) Uani 1 1 d . . . . .
H14A H 0.7617 0.3133 -0.0957 0.063 Uiso 1 1 calc GR . . . .
H14B H 0.6279 0.3262 -0.1401 0.063 Uiso 1 1 calc GR . . . .
H14C H 0.6466 0.2370 -0.0746 0.063 Uiso 1 1 calc GR . . . .
C15 C 0.3536(3) 0.4480(4) -0.02965(16) 0.0276(8) Uani 1 1 d . . . . .
C16 C 0.2797(4) 0.5585(5) -0.06585(19) 0.0373(9) Uani 1 1 d . . . . .
H16A H 0.2627 0.6268 -0.0344 0.056 Uiso 1 1 calc GR . . . .
H16B H 0.2017 0.5225 -0.0895 0.056 Uiso 1 1 calc GR . . . .
H16C H 0.3262 0.5987 -0.0975 0.056 Uiso 1 1 calc GR . . . .
C17 C 0.2518(3) 0.4834(4) 0.14150(17) 0.0313(8) Uani 1 1 d . . . . .
C18 C 0.2200(4) 0.5702(5) 0.19497(19) 0.0365(9) Uani 1 1 d . . . . .
H18A H 0.1776 0.5167 0.2242 0.055 Uiso 1 1 calc GR . . . .
H18B H 0.1658 0.6428 0.1756 0.055 Uiso 1 1 calc GR . . . .
H18C H 0.2956 0.6081 0.2203 0.055 Uiso 1 1 calc GR . . . .
C19 C 0.7168(4) 0.4604(4) 0.27703(17) 0.0319(8) Uani 1 1 d . . . . .
H19A H 0.7711 0.4092 0.3115 0.038 Uiso 1 1 calc R . . . .
H19B H 0.6435 0.4052 0.2602 0.038 Uiso 1 1 calc R . . . .
C20 C 0.6786(3) 0.5899(4) 0.30447(16) 0.0304(8) Uani 1 1 d . . . . .
H20 H 0.7462 0.6568 0.3045 0.036 Uiso 1 1 calc R . . . .
C21 C 0.6522(3) 0.5760(4) 0.37488(16) 0.0301(8) Uani 1 1 d . . . . .
H21 H 0.5961 0.4984 0.3780 0.036 Uiso 1 1 calc R . . . .
C22 C 0.5949(3) 0.7052(4) 0.39557(16) 0.0292(8) Uani 1 1 d . . . . .
H22 H 0.6574 0.7786 0.3989 0.035 Uiso 1 1 calc R . . . .
C23 C 0.4837(3) 0.7437(4) 0.34455(17) 0.0308(8) Uani 1 1 d . . . . .
H23 H 0.4207 0.6707 0.3413 0.037 Uiso 1 1 calc R . . . .
C24 C 0.5257(3) 0.7601(4) 0.27813(17) 0.0322(8) Uani 1 1 d . . . . .
H24 H 0.4531 0.7862 0.2444 0.039 Uiso 1 1 calc R . . . .
C25 C 0.7680(4) 0.4624(5) 0.46885(19) 0.0403(9) Uani 1 1 d . . . . .
H25A H 0.7658 0.3692 0.4524 0.048 Uiso 1 1 calc R . . . .
H25B H 0.6943 0.4775 0.4896 0.048 Uiso 1 1 calc R . . . .
C26 C 0.8837(4) 0.4854(5) 0.51850(18) 0.0429(10) Uani 1 1 d . . . . .
C27 C 0.9751(4) 0.3917(7) 0.5300(3) 0.0630(16) Uani 1 1 d D . . . .
H27 H 0.9687 0.3106 0.5056 0.076 Uiso 1 1 calc R . . . .
C28 C 1.0793(5) 0.4170(8) 0.5787(3) 0.0817(19) Uani 1 1 d D U . . .
H28 H 1.1429 0.3519 0.5873 0.098 Uiso 1 1 calc R . . . .
C29 C 1.0900(6) 0.5327(9) 0.6134(3) 0.085(2) Uani 1 1 d D U . . .
H29 H 1.1615 0.5492 0.6454 0.102 Uiso 1 1 calc R . . . .
C30 C 0.9983(7) 0.6254(9) 0.6025(3) 0.087(2) Uani 1 1 d D U . . .
H30 H 1.0052 0.7060 0.6275 0.104 Uiso 1 1 calc R . . . .
C31 C 0.8950(6) 0.6026(7) 0.5552(2) 0.0632(15) Uani 1 1 d . . . . .
H31 H 0.8313 0.6678 0.5478 0.076 Uiso 1 1 calc R . . . .
C32 C 0.5830(4) 0.7984(4) 0.50082(17) 0.0341(9) Uani 1 1 d . . . . .
H32A H 0.5277 0.8719 0.4821 0.041 Uiso 1 1 calc R . . . .
H32B H 0.6693 0.8291 0.5037 0.041 Uiso 1 1 calc R . . . .
C33 C 0.5584(4) 0.7630(4) 0.56843(17) 0.0320(8) Uani 1 1 d . . . . .
C34 C 0.6260(5) 0.8259(6) 0.6236(2) 0.0498(12) Uani 1 1 d . . . . .
H34 H 0.6892 0.8878 0.6185 0.060 Uiso 1 1 calc R . . . .
C35 C 0.6004(5) 0.7977(6) 0.6861(2) 0.0590(14) Uani 1 1 d . . . . .
H35 H 0.6453 0.8415 0.7236 0.071 Uiso 1 1 calc R . . . .
C36 C 0.5103(5) 0.7066(6) 0.6936(2) 0.0535(13) Uani 1 1 d . . . . .
H36 H 0.4941 0.6871 0.7365 0.064 Uiso 1 1 calc R . . . .
C37 C 0.4434(4) 0.6433(5) 0.6399(2) 0.0465(11) Uani 1 1 d . . . . .
H37 H 0.3811 0.5804 0.6454 0.056 Uiso 1 1 calc R . . . .
C38 C 0.4683(4) 0.6730(5) 0.57709(19) 0.0393(9) Uani 1 1 d . . . . .
H38 H 0.4219 0.6300 0.5397 0.047 Uiso 1 1 calc R . . . .
C39 C 0.3111(4) 0.8916(5) 0.3376(2) 0.0428(10) Uani 1 1 d . . . . .
H39A H 0.3089 0.9042 0.2897 0.051 Uiso 1 1 calc R . . . .
H39B H 0.2865 0.9774 0.3556 0.051 Uiso 1 1 calc R . . . .
C40 C 0.2174(4) 0.7867(5) 0.3471(2) 0.0412(10) Uani 1 1 d . . . . .
C41 C 0.2332(4) 0.7077(6) 0.4028(2) 0.0476(11) Uani 1 1 d . . . . .
H41 H 0.3041 0.7194 0.4358 0.057 Uiso 1 1 calc R . . . .
C42 C 0.1463(5) 0.6112(6) 0.4109(3) 0.0646(15) Uani 1 1 d . . . . .
H42 H 0.1586 0.5562 0.4491 0.078 Uiso 1 1 calc R . . . .
C43 C 0.0419(5) 0.5951(7) 0.3636(4) 0.0723(19) Uani 1 1 d . . . . .
H43 H -0.0171 0.5285 0.3691 0.087 Uiso 1 1 calc R . . . .
C44 C 0.0235(4) 0.6763(7) 0.3081(3) 0.0646(16) Uani 1 1 d . . . . .
H44 H -0.0488 0.6665 0.2760 0.077 Uiso 1 1 calc R . . . .
C45 C 0.1116(4) 0.7722(6) 0.2997(2) 0.0499(12) Uani 1 1 d . . . . .
H45 H 0.0995 0.8277 0.2616 0.060 Uiso 1 1 calc R . . . .
C46 C 0.6487(4) 0.8945(5) 0.2212(2) 0.0469(11) Uani 1 1 d . . . . .
H46A H 0.5760 0.9246 0.1903 0.070 Uiso 1 1 calc GR . . . .
H46B H 0.6835 0.8151 0.2033 0.070 Uiso 1 1 calc GR . . . .
H46C H 0.7105 0.9661 0.2275 0.070 Uiso 1 1 calc GR . . . .
O1 O 0.9548(3) 0.2397(4) 0.18722(18) 0.0621(10) Uani 1 1 d . . . . .
O2 O 0.7991(3) 0.1915(4) 0.23662(17) 0.0512(8) Uani 1 1 d . . . . .
O3 O 0.6718(2) 0.3579(3) 0.14241(10) 0.0251(5) Uani 1 1 d . . . . .
O4 O 0.3649(2) 0.4290(3) 0.15963(11) 0.0282(6) Uani 1 1 d . . . . .
O5 O 0.1854(2) 0.4621(3) 0.08966(13) 0.0419(7) Uani 1 1 d . . . . .
O6 O 0.4138(2) 0.4904(3) 0.02987(11) 0.0254(5) Uani 1 1 d . . . . .
O7 O 0.3617(3) 0.3369(3) -0.05003(12) 0.0382(6) Uani 1 1 d . . . . .
O8 O 0.6921(2) 0.4193(3) 0.00911(10) 0.0260(5) Uani 1 1 d . . . . .
O9 O 0.5918(3) 0.5363(3) -0.07780(12) 0.0355(6) Uani 1 1 d . . . . .
O10 O 0.8583(2) 0.6284(3) 0.04133(12) 0.0327(6) Uani 1 1 d . . . . .
O11 O 0.9615(3) 0.7704(3) 0.11665(15) 0.0439(7) Uani 1 1 d . . . . .
O12 O 0.7819(2) 0.4952(3) 0.22417(11) 0.0293(6) Uani 1 1 d . . . . .
O13 O 0.5710(2) 0.6353(3) 0.25985(11) 0.0312(6) Uani 1 1 d . . . . .
O14 O 0.6137(2) 0.8621(3) 0.28299(12) 0.0343(6) Uani 1 1 d . . . . .
O15 O 0.4339(2) 0.8625(3) 0.36739(13) 0.0358(6) Uani 1 1 d . . . . .
O16 O 0.5623(2) 0.6831(3) 0.45934(11) 0.0320(6) Uani 1 1 d . . . . .
O17 O 0.7685(2) 0.5543(3) 0.41547(11) 0.0331(6) Uani 1 1 d . . . . .

loop_
_atom_site_aniso_label
_atom_site_aniso_U_11
_atom_site_aniso_U_22
_atom_site_aniso_U_33
_atom_site_aniso_U_23
_atom_site_aniso_U_13
_atom_site_aniso_U_12
C1 0.0312(17) 0.045(2) 0.0233(16) 0.0057(16) 0.0078(13) 0.0070(18)
C2 0.0279(16) 0.0310(19) 0.0200(15) -0.0026(14) 0.0052(12) -0.0007(15)
C3 0.0265(16) 0.032(2) 0.0232(15) -0.0002(14) 0.0088(12) 0.0033(15)
C4 0.0277(16) 0.0277(19) 0.0243(15) 0.0014(14) 0.0106(13) 0.0026(15)
C5 0.0278(16) 0.0232(18) 0.0215(15) -0.0013(13) 0.0077(12) 0.0049(14)
C6 0.0234(15) 0.0256(18) 0.0208(14) -0.0006(13) 0.0053(12) 0.0017(14)
C7 0.0293(16) 0.0242(18) 0.0197(15) -0.0005(13) 0.0049(12) 0.0009(14)
C8 0.0329(17) 0.0244(19) 0.0263(16) -0.0010(14) 0.0074(13) -0.0001(15)
C9 0.065(3) 0.068(4) 0.081(4) 0.035(3) 0.024(3) 0.033(3)
C10 0.075(4) 0.103(6) 0.088(4) 0.041(4) 0.023(3) 0.032(4)
C11 0.0265(18) 0.039(2) 0.049(2) 0.0155(19) 0.0072(16) -0.0006(17)
C12 0.0344(19) 0.076(4) 0.048(2) 0.025(3) 0.0081(17) -0.007(2)
C13 0.0301(16) 0.036(2) 0.0211(16) 0.0003(15) 0.0068(13) -0.0008(16)
C14 0.052(2) 0.049(3) 0.0245(18) -0.0065(17) 0.0051(16) 0.008(2)
C15 0.0292(16) 0.032(2) 0.0216(15) -0.0005(14) 0.0044(13) -0.0073(15)
C16 0.037(2) 0.041(2) 0.0320(18) 0.0040(17) 0.0006(15) 0.0037(18)
C17 0.0263(16) 0.039(2) 0.0308(17) -0.0012(16) 0.0111(14) -0.0051(16)
C18 0.0348(19) 0.043(2) 0.0343(18) -0.0019(18) 0.0122(15) 0.0004(18)
C19 0.0381(18) 0.039(2) 0.0213(16) -0.0028(15) 0.0135(13) -0.0063(17)
C20 0.0286(17) 0.042(2) 0.0214(15) -0.0054(15) 0.0079(13) -0.0075(16)
C21 0.0279(17) 0.042(2) 0.0215(15) -0.0045(15) 0.0074(13) -0.0064(16)
C22 0.0283(17) 0.041(2) 0.0198(15) -0.0036(15) 0.0095(13) -0.0025(16)
C23 0.0266(17) 0.042(2) 0.0248(16) -0.0028(16) 0.0075(13) -0.0042(16)
C24 0.0294(17) 0.043(2) 0.0242(17) -0.0003(16) 0.0040(13) -0.0039(17)
C25 0.045(2) 0.043(3) 0.0339(19) 0.0071(18) 0.0093(16) -0.005(2)
C26 0.040(2) 0.062(3) 0.0280(18) 0.011(2) 0.0090(15) 0.002(2)
C27 0.050(3) 0.085(4) 0.060(3) 0.025(3) 0.027(2) 0.019(3)
C28 0.053(3) 0.118(5) 0.079(3) 0.042(3) 0.027(3) 0.024(3)
C29 0.063(3) 0.127(5) 0.062(3) 0.026(3) 0.001(3) -0.017(4)
C30 0.098(4) 0.102(4) 0.055(3) 0.002(3) -0.002(3) -0.024(4)
C31 0.074(3) 0.071(4) 0.039(2) 0.003(2) -0.006(2) -0.011(3)
C32 0.0396(19) 0.041(2) 0.0231(16) -0.0048(16) 0.0088(14) -0.0018(18)
C33 0.0382(19) 0.034(2) 0.0255(17) -0.0016(15) 0.0097(14) 0.0042(17)
C34 0.059(3) 0.061(3) 0.031(2) -0.011(2) 0.0083(18) -0.010(2)
C35 0.085(4) 0.068(4) 0.0245(19) -0.011(2) 0.009(2) -0.003(3)
C36 0.079(3) 0.059(3) 0.028(2) -0.003(2) 0.025(2) 0.013(3)
C37 0.055(3) 0.048(3) 0.041(2) 0.011(2) 0.023(2) 0.006(2)
C38 0.043(2) 0.045(3) 0.0312(19) 0.0002(18) 0.0108(16) 0.003(2)
C39 0.035(2) 0.047(3) 0.046(2) 0.001(2) 0.0061(17) 0.0019(19)
C40 0.0319(19) 0.050(3) 0.045(2) -0.006(2) 0.0133(16) 0.0036(19)
C41 0.036(2) 0.058(3) 0.053(2) 0.002(2) 0.0191(18) 0.000(2)
C42 0.056(3) 0.060(4) 0.089(4) 0.014(3) 0.045(3) 0.005(3)
C43 0.049(3) 0.068(4) 0.113(5) -0.027(4) 0.049(3) -0.020(3)
C44 0.034(2) 0.079(4) 0.085(4) -0.035(3) 0.024(2) -0.012(3)
C45 0.034(2) 0.064(3) 0.054(3) -0.018(2) 0.0123(18) 0.001(2)
C46 0.056(3) 0.055(3) 0.032(2) 0.0022(19) 0.0166(18) -0.018(2)
O1 0.0534(19) 0.065(3) 0.072(2) 0.0270(19) 0.0228(17) 0.0165(18)
O2 0.0476(17) 0.0398(19) 0.066(2) 0.0155(16) 0.0083(15) 0.0029(15)
O3 0.0273(11) 0.0276(13) 0.0205(11) 0.0002(10) 0.0043(9) 0.0001(10)
O4 0.0271(11) 0.0370(15) 0.0218(11) -0.0021(10) 0.0075(9) -0.0012(11)
O5 0.0295(13) 0.059(2) 0.0352(14) -0.0084(14) 0.0007(11) -0.0006(14)
O6 0.0267(11) 0.0274(13) 0.0224(10) -0.0002(10) 0.0047(9) 0.0021(10)
O7 0.0541(17) 0.0279(15) 0.0287(13) 0.0001(11) -0.0042(11) -0.0039(13)
O8 0.0326(12) 0.0296(14) 0.0169(10) -0.0015(9) 0.0074(9) 0.0050(11)
O9 0.0457(15) 0.0353(16) 0.0249(12) 0.0057(11) 0.0040(11) 0.0042(13)
O10 0.0288(12) 0.0415(16) 0.0301(12) 0.0081(12) 0.0114(10) 0.0017(12)
O11 0.0402(15) 0.0455(18) 0.0447(16) 0.0012(14) 0.0037(12) -0.0126(14)
O12 0.0349(12) 0.0354(15) 0.0199(11) -0.0040(10) 0.0114(9) -0.0064(11)
O13 0.0323(13) 0.0400(16) 0.0210(11) -0.0055(11) 0.0035(9) -0.0063(12)
O14 0.0378(13) 0.0427(17) 0.0235(12) -0.0032(12) 0.0090(10) -0.0080(13)
O15 0.0292(12) 0.0455(18) 0.0326(13) -0.0048(12) 0.0052(10) 0.0002(13)
O16 0.0357(13) 0.0415(16) 0.0208(11) -0.0051(11) 0.0108(10) -0.0067(13)
O17 0.0306(12) 0.0464(17) 0.0229(11) 0.0013(12) 0.0065(9) -0.0008(12)

loop_
_atom_type_symbol
_atom_type_description
_atom_type_scat_dispersion_real
_atom_type_scat_dispersion_imag
_atom_type_scat_source
C C 0.0181 0.0091 'International Tables Vol C Tables 4.2.6.8 and 6.1.1.4'
H H 0.0000 0.0000 'International Tables Vol C Tables 4.2.6.8 and 6.1.1.4'
O O 0.0492 0.0322 'International Tables Vol C Tables 4.2.6.8 and 6.1.1.4'

loop_
_geom_angle_atom_site_label_1
_geom_angle_atom_site_label_2
_geom_angle_atom_site_label_3
_geom_angle
_geom_angle_site_symmetry_1
_geom_angle_site_symmetry_3
_geom_angle_publ_flag
O1 C1 C2 113.2(3) . . ?
O2 C1 C2 124.4(3) . . ?
O2 C1 O1 121.9(4) . . ?
C3 C2 C1 112.5(3) . . ?
O3 C2 C1 103.3(3) . . ?
O3 C2 C3 112.0(3) . . ?
O12 C2 C1 111.4(3) . . ?
O12 C2 C3 105.7(3) . . ?
O12 C2 O3 112.2(3) . . ?
C2 C3 H3A 109.7 . . ?
C2 C3 H3B 109.7 . . ?
H3A C3 H3B 108.2 . . ?
C4 C3 C2 109.9(3) . . ?
C4 C3 H3A 109.7 . . ?
C4 C3 H3B 109.7 . . ?
C3 C4 H4 109.4 . . ?
C5 C4 C3 110.9(3) . . ?
C5 C4 H4 109.4 . . ?
O10 C4 C3 110.0(3) . . ?
O10 C4 H4 109.4 . . ?
O10 C4 C5 107.8(3) . . ?
C4 C5 H5 110.5 . . ?
C4 C5 C6 109.0(3) . . ?
C6 C5 H5 110.5 . . ?
O8 C5 C4 108.7(3) . . ?
O8 C5 H5 110.5 . . ?
O8 C5 C6 107.5(3) . . ?
C5 C6 H6 109.8 . . ?
C5 C6 C7 111.3(3) . . ?
C7 C6 H6 109.8 . . ?
O3 C6 C5 111.4(3) . . ?
O3 C6 H6 109.8 . . ?
O3 C6 C7 104.7(3) . . ?
C6 C7 H7 108.8 . . ?
C8 C7 C6 115.4(3) . . ?
C8 C7 H7 108.8 . . ?
O6 C7 C6 105.3(3) . . ?
O6 C7 H7 108.8 . . ?
O6 C7 C8 109.6(3) . . ?
C7 C8 H8A 109.2 . . ?
C7 C8 H8B 109.2 . . ?
H8A C8 H8B 107.9 . . ?
O4 C8 C7 111.9(3) . . ?
O4 C8 H8A 109.2 . . ?
O4 C8 H8B 109.2 . . ?
H9A C9 H9B 108.6 . . ?
C10 C9 H9A 110.4 . . ?
C10 C9 H9B 110.4 . . ?
O1 C9 H9A 110.4 . . ?
O1 C9 H9B 110.4 . . ?
O1 C9 C10 106.6(5) . . ?
C9 C10 H10A 109.5 . . ?
C9 C10 H10B 109.5 . . ?
C9 C10 H10C 109.5 . . ?
H10A C10 H10B 109.5 . . ?
H10A C10 H10C 109.5 . . ?
H10B C10 H10C 109.5 . . ?
O10 C11 C12 109.9(4) . . ?
O11 C11 C12 125.3(4) . . ?
O11 C11 O10 124.8(4) . . ?
C11 C12 H12A 109.5 . . ?
C11 C12 H12B 109.5 . . ?
C11 C12 H12C 109.5 . . ?
H12A C12 H12B 109.5 . . ?
H12A C12 H12C 109.5 . . ?
H12B C12 H12C 109.5 . . ?
O8 C13 C14 109.9(3) . . ?
O9 C13 C14 125.0(3) . . ?
O9 C13 O8 125.0(3) . . ?
C13 C14 H14A 109.5 . . ?
C13 C14 H14B 109.5 . . ?
C13 C14 H14C 109.5 . . ?
H14A C14 H14B 109.5 . . ?
H14A C14 H14C 109.5 . . ?
H14B C14 H14C 109.5 . . ?
O6 C15 C16 111.2(3) . . ?
O7 C15 C16 125.3(3) . . ?
O7 C15 O6 123.5(3) . . ?
C15 C16 H16A 109.5 . . ?
C15 C16 H16B 109.5 . . ?
C15 C16 H16C 109.5 . . ?
H16A C16 H16B 109.5 . . ?
H16A C16 H16C 109.5 . . ?
H16B C16 H16C 109.5 . . ?
O4 C17 C18 110.6(3) . . ?
O5 C17 C18 125.0(4) . . ?
O5 C17 O4 124.4(3) . . ?
C17 C18 H18A 109.5 . . ?
C17 C18 H18B 109.5 . . ?
C17 C18 H18C 109.5 . . ?
H18A C18 H18B 109.5 . . ?
H18A C18 H18C 109.5 . . ?
H18B C18 H18C 109.5 . . ?
H19A C19 H19B 108.6 . . ?
C20 C19 H19A 110.4 . . ?
C20 C19 H19B 110.4 . . ?
O12 C19 H19A 110.4 . . ?
O12 C19 H19B 110.4 . . ?
O12 C19 C20 106.5(3) . . ?
C19 C20 H20 108.7 . . ?
C19 C20 C21 112.9(3) . . ?
C21 C20 H20 108.7 . . ?
O13 C20 C19 106.4(3) . . ?
O13 C20 H20 108.7 . . ?
O13 C20 C21 111.4(3) . . ?
C20 C21 H21 110.4 . . ?
C22 C21 C20 109.9(3) . . ?
C22 C21 H21 110.4 . . ?
O17 C21 C20 105.9(3) . . ?
O17 C21 H21 110.4 . . ?
O17 C21 C22 109.8(3) . . ?
C21 C22 H22 109.0 . . ?
C23 C22 C21 110.0(3) . . ?
C23 C22 H22 109.0 . . ?
O16 C22 C21 107.7(3) . . ?
O16 C22 H22 109.0 . . ?
O16 C22 C23 112.0(3) . . ?
C22 C23 H23 109.3 . . ?
C22 C23 C24 108.4(3) . . ?
C24 C23 H23 109.3 . . ?
O15 C23 C22 107.0(3) . . ?
O15 C23 H23 109.3 . . ?
O15 C23 C24 113.6(3) . . ?
C23 C24 H24 108.7 . . ?
O13 C24 C23 108.5(3) . . ?
O13 C24 H24 108.7 . . ?
O14 C24 C23 109.0(3) . . ?
O14 C24 H24 108.7 . . ?
O14 C24 O13 113.0(3) . . ?
H25A C25 H25B 108.4 . . ?
C26 C25 H25A 110.1 . . ?
C26 C25 H25B 110.1 . . ?
O17 C25 H25A 110.1 . . ?
O17 C25 H25B 110.1 . . ?
O17 C25 C26 108.0(3) . . ?
C27 C26 C25 121.7(5) . . ?
C27 C26 C31 119.3(5) . . ?
C31 C26 C25 119.0(4) . . ?
C26 C27 H27 120.5 . . ?
C26 C27 C28 119.1(6) . . ?
C28 C27 H27 120.5 . . ?
C27 C28 H28 119.5 . . ?
C29 C28 C27 121.0(6) . . ?
C29 C28 H28 119.5 . . ?
C28 C29 H29 120.0 . . ?
C28 C29 C30 120.0(6) . . ?
C30 C29 H29 120.0 . . ?
C29 C30 H30 120.0 . . ?
C29 C30 C31 120.1(7) . . ?
C31 C30 H30 120.0 . . ?
C26 C31 H31 119.7 . . ?
C30 C31 C26 120.6(6) . . ?
C30 C31 H31 119.7 . . ?
H32A C32 H32B 108.3 . . ?
C33 C32 H32A 109.8 . . ?
C33 C32 H32B 109.8 . . ?
O16 C32 H32A 109.8 . . ?
O16 C32 H32B 109.8 . . ?
O16 C32 C33 109.2(3) . . ?
C34 C33 C32 119.5(4) . . ?
C38 C33 C32 121.4(4) . . ?
C38 C33 C34 119.0(4) . . ?
C33 C34 H34 120.1 . . ?
C35 C34 C33 119.8(5) . . ?
C35 C34 H34 120.1 . . ?
C34 C35 H35 119.9 . . ?
C36 C35 C34 120.1(5) . . ?
C36 C35 H35 119.9 . . ?
C35 C36 H36 119.6 . . ?
C37 C36 C35 120.8(4) . . ?
C37 C36 H36 119.6 . . ?
C36 C37 H37 120.5 . . ?
C36 C37 C38 119.0(5) . . ?
C38 C37 H37 120.5 . . ?
C33 C38 C37 121.2(4) . . ?
C33 C38 H38 119.4 . . ?
C37 C38 H38 119.4 . . ?
H39A C39 H39B 107.5 . . ?
C40 C39 H39A 108.5 . . ?
C40 C39 H39B 108.5 . . ?
O15 C39 H39A 108.5 . . ?
O15 C39 H39B 108.5 . . ?
O15 C39 C40 115.2(4) . . ?
C41 C40 C39 120.9(4) . . ?
C41 C40 C45 119.7(5) . . ?
C45 C40 C39 119.3(4) . . ?
C40 C41 H41 119.8 . . ?
C40 C41 C42 120.4(5) . . ?
C42 C41 H41 119.8 . . ?
C41 C42 H42 119.9 . . ?
C43 C42 C41 120.2(6) . . ?
C43 C42 H42 119.9 . . ?
C42 C43 H43 120.0 . . ?
C42 C43 C44 119.9(5) . . ?
C44 C43 H43 120.0 . . ?
C43 C44 H44 120.1 . . ?
C43 C44 C45 119.8(5) . . ?
C45 C44 H44 120.1 . . ?
C40 C45 C44 119.9(5) . . ?
C40 C45 H45 120.1 . . ?
C44 C45 H45 120.1 . . ?
H46A C46 H46B 109.5 . . ?
H46A C46 H46C 109.5 . . ?
H46B C46 H46C 109.5 . . ?
O14 C46 H46A 109.5 . . ?
O14 C46 H46B 109.5 . . ?
O14 C46 H46C 109.5 . . ?
C1 O1 C9 118.4(4) . . ?
C2 O3 C6 114.9(3) . . ?
C17 O4 C8 117.7(3) . . ?
C15 O6 C7 116.1(3) . . ?
C13 O8 C5 117.1(3) . . ?
C11 O10 C4 116.1(3) . . ?
C2 O12 C19 118.4(3) . . ?
C24 O13 C20 113.3(3) . . ?
C24 O14 C46 112.9(3) . . ?
C39 O15 C23 114.9(3) . . ?
C32 O16 C22 112.5(3) . . ?
C21 O17 C25 115.3(3) . . ?

loop_
_geom_bond_atom_site_label_1
_geom_bond_atom_site_label_2
_geom_bond_distance
_geom_bond_site_symmetry_2
_geom_bond_publ_flag
C1 C2 1.547(6) . ?
C1 O1 1.320(5) . ?
C1 O2 1.185(5) . ?
C2 C3 1.523(5) . ?
C2 O3 1.423(4) . ?
C2 O12 1.401(4) . ?
C3 H3A 0.9900 . ?
C3 H3B 0.9900 . ?
C3 C4 1.516(5) . ?
C4 H4 1.0000 . ?
C4 C5 1.507(5) . ?
C4 O10 1.441(4) . ?
C5 H5 1.0000 . ?
C5 C6 1.522(4) . ?
C5 O8 1.459(4) . ?
C6 H6 1.0000 . ?
C6 C7 1.528(5) . ?
C6 O3 1.441(4) . ?
C7 H7 1.0000 . ?
C7 C8 1.510(5) . ?
C7 O6 1.446(4) . ?
C8 H8A 0.9900 . ?
C8 H8B 0.9900 . ?
C8 O4 1.445(4) . ?
C9 H9A 0.9900 . ?
C9 H9B 0.9900 . ?
C9 C10 1.469(8) . ?
C9 O1 1.457(6) . ?
C10 H10A 0.9800 . ?
C10 H10B 0.9800 . ?
C10 H10C 0.9800 . ?
C11 C12 1.507(6) . ?
C11 O10 1.355(5) . ?
C11 O11 1.194(5) . ?
C12 H12A 0.9800 . ?
C12 H12B 0.9800 . ?
C12 H12C 0.9800 . ?
C13 C14 1.508(6) . ?
C13 O8 1.353(4) . ?
C13 O9 1.196(5) . ?
C14 H14A 0.9800 . ?
C14 H14B 0.9800 . ?
C14 H14C 0.9800 . ?
C15 C16 1.493(6) . ?
C15 O6 1.358(4) . ?
C15 O7 1.196(5) . ?
C16 H16A 0.9800 . ?
C16 H16B 0.9800 . ?
C16 H16C 0.9800 . ?
C17 C18 1.489(5) . ?
C17 O4 1.351(4) . ?
C17 O5 1.205(4) . ?
C18 H18A 0.9800 . ?
C18 H18B 0.9800 . ?
C18 H18C 0.9800 . ?
C19 H19A 0.9900 . ?
C19 H19B 0.9900 . ?
C19 C20 1.500(6) . ?
C19 O12 1.444(4) . ?
C20 H20 1.0000 . ?
C20 C21 1.533(4) . ?
C20 O13 1.442(4) . ?
C21 H21 1.0000 . ?
C21 C22 1.529(6) . ?
C21 O17 1.421(4) . ?
C22 H22 1.0000 . ?
C22 C23 1.520(5) . ?
C22 O16 1.436(4) . ?
C23 H23 1.0000 . ?
C23 C24 1.526(5) . ?
C23 O15 1.420(5) . ?
C24 H24 1.0000 . ?
C24 O13 1.417(5) . ?
C24 O14 1.398(5) . ?
C25 H25A 0.9900 . ?
C25 H25B 0.9900 . ?
C25 C26 1.508(6) . ?
C25 O17 1.433(5) . ?
C26 C27 1.365(7) . ?
C26 C31 1.388(8) . ?
C27 H27 0.9500 . ?
C27 C28 1.413(7) . ?
C28 H28 0.9500 . ?
C28 C29 1.353(8) . ?
C29 H29 0.9500 . ?
C29 C30 1.359(8) . ?
C30 H30 0.9500 . ?
C30 C31 1.385(8) . ?
C31 H31 0.9500 . ?
C32 H32A 0.9900 . ?
C32 H32B 0.9900 . ?
C32 C33 1.505(5) . ?
C32 O16 1.429(5) . ?
C33 C34 1.396(6) . ?
C33 C38 1.374(6) . ?
C34 H34 0.9500 . ?
C34 C35 1.392(6) . ?
C35 H35 0.9500 . ?
C35 C36 1.374(8) . ?
C36 H36 0.9500 . ?
C36 C37 1.374(7) . ?
C37 H37 0.9500 . ?
C37 C38 1.399(6) . ?
C38 H38 0.9500 . ?
C39 H39A 0.9900 . ?
C39 H39B 0.9900 . ?
C39 C40 1.506(7) . ?
C39 O15 1.416(5) . ?
C40 C41 1.379(7) . ?
C40 C45 1.394(6) . ?
C41 H41 0.9500 . ?
C41 C42 1.388(8) . ?
C42 H42 0.9500 . ?
C42 C43 1.383(9) . ?
C43 H43 0.9500 . ?
C43 C44 1.388(10) . ?
C44 H44 0.9500 . ?
C44 C45 1.395(8) . ?
C45 H45 0.9500 . ?
C46 H46A 0.9800 . ?
C46 H46B 0.9800 . ?
C46 H46C 0.9800 . ?
C46 O14 1.428(5) . ?

loop_
_geom_torsion_atom_site_label_1
_geom_torsion_atom_site_label_2
_geom_torsion_atom_site_label_3
_geom_torsion_atom_site_label_4
_geom_torsion
_geom_torsion_site_symmetry_1
_geom_torsion_site_symmetry_2
_geom_torsion_site_symmetry_3
_geom_torsion_site_symmetry_4
_geom_torsion_publ_flag
C1 C2 C3 C4 168.5(3) . . . . ?
C1 C2 O3 C6 -175.4(2) . . . . ?
C1 C2 O12 C19 -56.3(4) . . . . ?
C2 C1 O1 C9 -178.2(4) . . . . ?
C2 C3 C4 C5 -55.2(4) . . . . ?
C2 C3 C4 O10 -174.3(3) . . . . ?
C3 C2 O3 C6 -54.1(4) . . . . ?
C3 C2 O12 C19 -178.7(3) . . . . ?
C3 C4 C5 C6 56.6(4) . . . . ?
C3 C4 C5 O8 -60.3(3) . . . . ?
C3 C4 O10 C11 -86.4(4) . . . . ?
C4 C5 C6 C7 -172.0(3) . . . . ?
C4 C5 C6 O3 -55.6(4) . . . . ?
C4 C5 O8 C13 -120.7(3) . . . . ?
C5 C4 O10 C11 152.6(3) . . . . ?
C5 C6 C7 C8 -177.0(3) . . . . ?
C5 C6 C7 O6 -56.0(3) . . . . ?
C5 C6 O3 C2 55.8(3) . . . . ?
C6 C5 O8 C13 121.5(3) . . . . ?
C6 C7 C8 O4 57.9(4) . . . . ?
C6 C7 O6 C15 142.2(3) . . . . ?
C7 C6 O3 C2 176.1(2) . . . . ?
C7 C8 O4 C17 96.8(4) . . . . ?
C8 C7 O6 C15 -93.0(3) . . . . ?
C10 C9 O1 C1 174.1(5) . . . . ?
C12 C11 O10 C4 179.7(3) . . . . ?
C14 C13 O8 C5 -177.3(3) . . . . ?
C16 C15 O6 C7 176.9(3) . . . . ?
C18 C17 O4 C8 172.9(3) . . . . ?
C19 C20 C21 C22 -171.2(3) . . . . ?
C19 C20 C21 O17 70.3(4) . . . . ?
C19 C20 O13 C24 -178.1(3) . . . . ?
C20 C19 O12 C2 -157.7(3) . . . . ?
C20 C21 C22 C23 52.8(4) . . . . ?
C20 C21 C22 O16 175.1(3) . . . . ?
C20 C21 O17 C25 -142.9(3) . . . . ?
C21 C20 O13 C24 58.5(4) . . . . ?
C21 C22 C23 C24 -58.2(4) . . . . ?
C21 C22 C23 O15 178.9(3) . . . . ?
C21 C22 O16 C32 142.6(3) . . . . ?
C22 C21 O17 C25 98.6(4) . . . . ?
C22 C23 C24 O13 62.4(4) . . . . ?
C22 C23 C24 O14 -61.0(4) . . . . ?
C22 C23 O15 C39 -162.0(3) . . . . ?
C23 C22 O16 C32 -96.3(4) . . . . ?
C23 C24 O13 C20 -63.5(4) . . . . ?
C23 C24 O14 C46 -173.6(4) . . . . ?
C24 C23 O15 C39 78.5(4) . . . . ?
C25 C26 C27 C28 -177.8(4) . . . . ?
C25 C26 C31 C30 178.2(5) . . . . ?
C26 C25 O17 C21 -161.4(3) . . . . ?
C26 C27 C28 C29 -0.6(8) . . . . ?
C27 C26 C31 C30 0.7(8) . . . . ?
C27 C28 C29 C30 1.4(10) . . . . ?
C28 C29 C30 C31 -1.1(10) . . . . ?
C29 C30 C31 C26 0.1(10) . . . . ?
C31 C26 C27 C28 -0.4(7) . . . . ?
C32 C33 C34 C35 177.5(5) . . . . ?
C32 C33 C38 C37 -178.1(4) . . . . ?
C33 C32 O16 C22 -174.6(3) . . . . ?
C33 C34 C35 C36 1.0(8) . . . . ?
C34 C33 C38 C37 -0.1(7) . . . . ?
C34 C35 C36 C37 -0.8(9) . . . . ?
C35 C36 C37 C38 0.0(8) . . . . ?
C36 C37 C38 C33 0.4(7) . . . . ?
C38 C33 C34 C35 -0.6(7) . . . . ?
C39 C40 C41 C42 -179.9(5) . . . . ?
C39 C40 C45 C44 -179.4(4) . . . . ?
C40 C39 O15 C23 60.3(5) . . . . ?
C40 C41 C42 C43 -1.1(8) . . . . ?
C41 C40 C45 C44 -1.3(7) . . . . ?
C41 C42 C43 C44 -0.5(8) . . . . ?
C42 C43 C44 C45 1.2(8) . . . . ?
C43 C44 C45 C40 -0.3(7) . . . . ?
C45 C40 C41 C42 1.9(7) . . . . ?
O1 C1 C2 C3 2.3(5) . . . . ?
O1 C1 C2 O3 123.3(4) . . . . ?
O1 C1 C2 O12 -116.1(4) . . . . ?
O2 C1 C2 C3 -169.9(4) . . . . ?
O2 C1 C2 O3 -48.9(5) . . . . ?
O2 C1 C2 O12 71.7(5) . . . . ?
O2 C1 O1 C9 -5.9(7) . . . . ?
O3 C2 C3 C4 52.7(4) . . . . ?
O3 C2 O12 C19 59.0(4) . . . . ?
O3 C6 C7 C8 62.5(3) . . . . ?
O3 C6 C7 O6 -176.5(2) . . . . ?
O5 C17 O4 C8 -5.7(5) . . . . ?
O6 C7 C8 O4 -60.8(3) . . . . ?
O7 C15 O6 C7 -4.5(5) . . . . ?
O8 C5 C6 C7 -54.4(3) . . . . ?
O8 C5 C6 O3 62.0(3) . . . . ?
O9 C13 O8 C5 1.7(5) . . . . ?
O10 C4 C5 C6 177.1(3) . . . . ?
O10 C4 C5 O8 60.1(3) . . . . ?
O11 C11 O10 C4 0.5(6) . . . . ?
O12 C2 C3 C4 -69.8(3) . . . . ?
O12 C2 O3 C6 64.6(3) . . . . ?
O12 C19 C20 C21 -158.7(3) . . . . ?
O12 C19 C20 O13 78.9(3) . . . . ?
O13 C20 C21 C22 -51.6(4) . . . . ?
O13 C20 C21 O17 -170.0(3) . . . . ?
O13 C24 O14 C46 65.6(4) . . . . ?
O14 C24 O13 C20 57.6(4) . . . . ?
O15 C23 C24 O13 -178.8(3) . . . . ?
O15 C23 C24 O14 57.7(4) . . . . ?
O15 C39 C40 C41 30.0(6) . . . . ?
O15 C39 C40 C45 -151.9(4) . . . . ?
O16 C22 C23 C24 -177.9(3) . . . . ?
O16 C22 C23 O15 59.2(4) . . . . ?
O16 C32 C33 C34 147.9(4) . . . . ?
O16 C32 C33 C38 -34.1(5) . . . . ?
O17 C21 C22 C23 168.9(3) . . . . ?
O17 C21 C22 O16 -68.9(4) . . . . ?
O17 C25 C26 C27 -112.6(5) . . . . ?
O17 C25 C26 C31 70.0(5) . . . . ?
